data_7157612
loop_
_publ_author_name
'Chang, Meng-Yang'
'Chen, Kuan-Ting'
'Chen, Han-Yu'

_publ_section_title
;
 One-pot construction of dispirocyclohexanes via
 K<sub>2</sub>CO<sub>3</sub>-mediated desulfonylative
 Michael-Michael-aldol (2 + 2 + 2) annulation of sulfonyl 2-pyridyl
 flavanones and methylketones.
;
_journal_issue 32
_journal_name_full 'Organic &amp; biomolecular chemistry'
_journal_page_first 6297
_journal_page_last 6311
_journal_paper_doi 10.1039/d0ob01404d
_journal_volume 18
_journal_year 2020
_chemical_formula_sum 'C21 H16 Br N O4 S'
_chemical_formula_weight 458.32
_space_group_crystal_system monoclinic
_space_group_IT_number 14
_space_group_name_Hall '-P 2ybc'
_space_group_name_H-M_alt 'P 1 21/c 1'
_atom_sites_solution_hydrogens geom
_audit_creation_method SHELXL-2014/6
_audit_update_record
;
2019-11-15 deposited with the CCDC.	2020-07-24 downloaded from the CCDC.
;
_cell_angle_alpha 90
_cell_angle_beta 95.308(2)
_cell_angle_gamma 90
_cell_formula_units_Z 4
_cell_length_a 8.2647(4)
_cell_length_b 19.7204(11)
_cell_length_c 11.6058(6)
_cell_measurement_reflns_used 7145
_cell_measurement_temperature 100(2)
_cell_measurement_theta_max 25.5204
_cell_measurement_theta_min 2.4750
_cell_volume 1883.44(17)
_computing_cell_refinement 'SAINT V8.34A (Bruker AXS Inc., 2013)'
_computing_data_collection 'Bruker APEX2'
_computing_data_reduction 'SAINT V8.34A (Bruker AXS Inc., 2013)'
_computing_molecular_graphics 'Bruker SHELXTL'
_computing_publication_material 'Bruker SHELXTL'
_computing_structure_refinement 'SHELXL-2014/6 (Sheldrick, 2014)'
_diffrn_ambient_temperature 100(2)
_diffrn_detector_area_resol_mean 8.3333
_diffrn_measured_fraction_theta_full 1.000
_diffrn_measured_fraction_theta_max 0.983
_diffrn_measurement_device_type 'Bruker APEX-II CCD'
_diffrn_measurement_method '\f and \w scans'
_diffrn_radiation_type MoK\a
_diffrn_radiation_wavelength 0.71073
_diffrn_reflns_av_R_equivalents 0.0460
_diffrn_reflns_av_unetI/netI 0.0301
_diffrn_reflns_Laue_measured_fraction_full 1.000
_diffrn_reflns_Laue_measured_fraction_max 0.983
_diffrn_reflns_limit_h_max 10
_diffrn_reflns_limit_h_min -10
_diffrn_reflns_limit_k_max 23
_diffrn_reflns_limit_k_min -24
_diffrn_reflns_limit_l_max 14
_diffrn_reflns_limit_l_min -14
_diffrn_reflns_number 30351
_diffrn_reflns_point_group_measured_fraction_full 1.000
_diffrn_reflns_point_group_measured_fraction_max 0.983
_diffrn_reflns_theta_full 25.242
_diffrn_reflns_theta_max 26.697
_diffrn_reflns_theta_min 2.043
_exptl_absorpt_coefficient_mu 2.322
_exptl_absorpt_correction_T_max 0.9485
_exptl_absorpt_correction_T_min 0.8806
_exptl_absorpt_correction_type multi-scan
_exptl_absorpt_process_details 'SADABS V2014/4 (Bruker AXS Inc.)'
_exptl_crystal_colour Colorless
_exptl_crystal_density_diffrn 1.616
_exptl_crystal_density_meas ?
_exptl_crystal_density_method 'not measured'
_exptl_crystal_description Lump
_exptl_crystal_F_000 928
_exptl_crystal_size_max 0.20
_exptl_crystal_size_mid 0.18
_exptl_crystal_size_min 0.17
_refine_diff_density_max 0.438
_refine_diff_density_min -0.388
_refine_diff_density_rms 0.066
_refine_ls_extinction_method none
_refine_ls_goodness_of_fit_ref 1.041
_refine_ls_hydrogen_treatment constr
_refine_ls_matrix_type full
_refine_ls_number_parameters 254
_refine_ls_number_reflns 3930
_refine_ls_number_restraints 0
_refine_ls_restrained_S_all 1.041
_refine_ls_R_factor_all 0.0372
_refine_ls_R_factor_gt 0.0278
_refine_ls_shift/su_max 0.001
_refine_ls_shift/su_mean 0.000
_refine_ls_structure_factor_coef Fsqd
_refine_ls_weighting_details 'w=1/[\s^2^(Fo^2^)+(0.0239P)^2^+1.5307P] where P=(Fo^2^+2Fc^2^)/3'
_refine_ls_weighting_scheme calc
_refine_ls_wR_factor_gt 0.0598
_refine_ls_wR_factor_ref 0.0629
_reflns_Friedel_coverage 0.000
_reflns_number_gt 3352
_reflns_number_total 3930
_reflns_threshold_expression 'I > 2\s(I)'
_cod_data_source_file d0ob01404d2.cif
_cod_data_source_block mo_180138LT_0m
_cod_depositor_comments
;
The following automatic conversions were performed:

data item '_exptl_crystal_density_meas' value 'not measured' was
changed to '?' -- the value is perceived as not measured.

Automatic conversion script
Id: cif_fix_values 7556 2019-12-06 15:28:31Z antanas 

 Adding full bibliography for 7157612--7157619.cif.
;
_cod_original_sg_symbol_H-M 'P 21/c'
_cod_database_code 7157612
_shelx_space_group_comment
;
The symmetry employed for this shelxl refinement is uniquely defined
by the following loop, which should always be used as a source of
symmetry information in preference to the above space-group names.
They are only intended as comments.
;
_shelxl_version_number 2014/6

loop_
_space_group_symop_operation_xyz
'x, y, z'
'-x, y+1/2, -z+1/2'
'-x, -y, -z'
'x, -y-1/2, z-1/2'

loop_
_atom_site_label
_atom_site_type_symbol
_atom_site_fract_x
_atom_site_fract_y
_atom_site_fract_z
_atom_site_U_iso_or_equiv
_atom_site_adp_type
_atom_site_occupancy
_atom_site_site_symmetry_order
_atom_site_calc_flag
_atom_site_refinement_flags_posn
_atom_site_refinement_flags_adp
_atom_site_refinement_flags_occupancy
_atom_site_disorder_assembly
_atom_site_disorder_group
Br1 Br 0.35657(3) 0.43589(2) 0.42984(2) 0.02108(7) Uani 1 1 d . . . . .
S1 S 0.04465(6) 0.26946(3) 0.86316(4) 0.01172(11) Uani 1 1 d . . . . .
O1 O -0.24559(16) 0.32308(7) 0.67887(12) 0.0149(3) Uani 1 1 d . . . . .
O2 O 0.08766(18) 0.44163(8) 0.87006(13) 0.0195(3) Uani 1 1 d . . . . .
O3 O 0.06507(17) 0.20916(7) 0.79675(12) 0.0161(3) Uani 1 1 d . . . . .
O4 O -0.09232(17) 0.27523(8) 0.93075(12) 0.0173(3) Uani 1 1 d . . . . .
N1 N 0.1055(2) 0.38229(9) 0.54031(14) 0.0125(4) Uani 1 1 d . . . . .
C1 C 0.6612(3) 0.33896(13) 1.1579(2) 0.0338(6) Uani 1 1 d . . . . .
H6 H 0.6719 0.3131 1.2304 0.051 Uiso 1 1 calc R U . . .
H7 H 0.6570 0.3875 1.1753 0.051 Uiso 1 1 calc R U . . .
H1 H 0.7547 0.3297 1.1143 0.051 Uiso 1 1 calc R U . . .
C2 C 0.5073(3) 0.31828(11) 1.0870(2) 0.0214(5) Uani 1 1 d . . . . .
C3 C 0.5125(3) 0.28098(11) 0.9857(2) 0.0200(5) Uani 1 1 d . . . . .
H8 H 0.6145 0.2666 0.9627 0.024 Uiso 1 1 calc R U . . .
C4 C 0.3718(2) 0.26450(11) 0.91800(18) 0.0157(4) Uani 1 1 d . . . . .
H9 H 0.3763 0.2394 0.8485 0.019 Uiso 1 1 calc R U . . .
C5 C 0.2231(2) 0.28531(10) 0.95322(17) 0.0132(4) Uani 1 1 d . . . . .
C6 C 0.0361(2) 0.33969(10) 0.76216(16) 0.0110(4) Uani 1 1 d . . . . .
H10 H 0.1475 0.3465 0.7370 0.013 Uiso 1 1 calc R U . . .
C7 C -0.0133(2) 0.40455(11) 0.82033(17) 0.0130(4) Uani 1 1 d . . . . .
C8 C -0.1890(3) 0.41775(10) 0.81056(17) 0.0143(4) Uani 1 1 d . . . . .
C9 C -0.2520(3) 0.47118(11) 0.87305(19) 0.0197(5) Uani 1 1 d . . . . .
H11 H -0.1805 0.4998 0.9198 0.024 Uiso 1 1 calc R U . . .
C10 C -0.4169(3) 0.48209(12) 0.8665(2) 0.0257(6) Uani 1 1 d . . . . .
H13 H -0.4593 0.5185 0.9081 0.031 Uiso 1 1 calc R U . . .
C11 C -0.5213(3) 0.43979(13) 0.7989(2) 0.0268(6) Uani 1 1 d . . . . .
H2 H -0.6353 0.4470 0.7962 0.032 Uiso 1 1 calc R U . . .
C12 C 0.0170(3) 0.44808(10) 0.37182(18) 0.0174(5) Uani 1 1 d . . . . .
H3 H 0.0456 0.4742 0.3080 0.021 Uiso 1 1 calc R U . . .
C13 C -0.1425(3) 0.43689(11) 0.39115(18) 0.0176(5) Uani 1 1 d . . . . .
H16 H -0.2276 0.4561 0.3408 0.021 Uiso 1 1 calc R U . . .
C14 C -0.1790(3) 0.39744(11) 0.48440(17) 0.0155(4) Uani 1 1 d . . . . .
H15 H -0.2885 0.3889 0.4987 0.019 Uiso 1 1 calc R U . . .
C15 C -0.0515(2) 0.37098(10) 0.55587(17) 0.0121(4) Uani 1 1 d . . . . .
C16 C 0.1338(3) 0.41939(10) 0.45005(17) 0.0139(4) Uani 1 1 d . . . . .
C17 C -0.0788(2) 0.32313(11) 0.65494(17) 0.0121(4) Uani 1 1 d . . . . .
H14 H -0.0521 0.2763 0.6296 0.015 Uiso 1 1 calc R U . . .
C18 C -0.2957(2) 0.37663(11) 0.74216(17) 0.0142(4) Uani 1 1 d . . . . .
C19 C 0.3566(3) 0.33696(11) 1.12133(19) 0.0213(5) Uani 1 1 d . . . . .
H5 H 0.3518 0.3610 1.1919 0.026 Uiso 1 1 calc R U . . .
C20 C 0.2139(3) 0.32138(11) 1.05511(18) 0.0171(5) Uani 1 1 d . . . . .
H4 H 0.1118 0.3350 1.0788 0.021 Uiso 1 1 calc R U . . .
C21 C -0.4625(3) 0.38747(12) 0.73586(19) 0.0211(5) Uani 1 1 d . . . . .
H12 H -0.5348 0.3593 0.6889 0.025 Uiso 1 1 calc R U . . .

loop_
_atom_site_aniso_label
_atom_site_aniso_U_11
_atom_site_aniso_U_22
_atom_site_aniso_U_33
_atom_site_aniso_U_23
_atom_site_aniso_U_13
_atom_site_aniso_U_12
Br1 0.02156(12) 0.02388(13) 0.01863(12) 0.00257(10) 0.00627(8) -0.00349(10)
S1 0.0117(2) 0.0121(3) 0.0111(2) 0.0033(2) -0.00010(19) -0.00072(19)
O1 0.0121(7) 0.0154(8) 0.0171(7) 0.0006(6) 0.0008(6) -0.0024(6)
O2 0.0208(8) 0.0171(8) 0.0199(8) -0.0042(7) -0.0014(6) -0.0040(7)
O3 0.0203(8) 0.0110(7) 0.0164(7) 0.0007(6) -0.0022(6) -0.0007(6)
O4 0.0139(7) 0.0216(8) 0.0166(7) 0.0065(6) 0.0027(6) -0.0004(6)
N1 0.0178(9) 0.0102(9) 0.0094(8) -0.0011(7) 0.0004(7) 0.0002(7)
C1 0.0303(13) 0.0226(14) 0.0445(16) -0.0067(12) -0.0186(12) 0.0040(11)
C2 0.0233(12) 0.0141(11) 0.0246(12) 0.0037(9) -0.0098(10) 0.0008(9)
C3 0.0148(10) 0.0182(12) 0.0262(12) 0.0029(10) -0.0022(9) 0.0032(9)
C4 0.0173(10) 0.0151(11) 0.0146(10) 0.0018(9) 0.0006(8) 0.0024(9)
C5 0.0157(10) 0.0115(10) 0.0118(10) 0.0044(8) -0.0017(8) -0.0008(8)
C6 0.0128(10) 0.0100(10) 0.0101(9) 0.0033(8) 0.0005(8) -0.0010(8)
C7 0.0182(10) 0.0115(10) 0.0093(9) 0.0033(8) 0.0008(8) 0.0008(9)
C8 0.0181(10) 0.0131(11) 0.0120(10) 0.0046(8) 0.0028(8) 0.0017(8)
C9 0.0293(12) 0.0162(12) 0.0148(11) 0.0046(9) 0.0077(9) 0.0028(10)
C10 0.0328(13) 0.0217(13) 0.0255(12) 0.0103(10) 0.0181(11) 0.0122(11)
C11 0.0194(11) 0.0320(14) 0.0309(13) 0.0158(11) 0.0125(10) 0.0100(11)
C12 0.0310(12) 0.0102(11) 0.0108(10) 0.0012(8) 0.0014(9) -0.0002(9)
C13 0.0256(12) 0.0124(11) 0.0134(10) -0.0001(9) -0.0054(9) 0.0040(9)
C14 0.0173(10) 0.0139(11) 0.0148(10) -0.0019(9) -0.0015(8) 0.0001(9)
C15 0.0170(10) 0.0086(10) 0.0107(10) -0.0032(8) 0.0005(8) -0.0015(8)
C16 0.0178(10) 0.0114(11) 0.0127(10) -0.0029(8) 0.0029(8) -0.0004(8)
C17 0.0108(9) 0.0137(11) 0.0119(10) -0.0001(8) 0.0007(8) 0.0003(8)
C18 0.0155(10) 0.0134(11) 0.0141(10) 0.0068(8) 0.0035(8) 0.0018(8)
C19 0.0311(12) 0.0180(12) 0.0139(10) -0.0013(9) -0.0033(9) 0.0011(10)
C20 0.0205(11) 0.0183(12) 0.0126(10) 0.0025(9) 0.0020(8) 0.0026(9)
C21 0.0162(11) 0.0248(13) 0.0224(12) 0.0117(10) 0.0029(9) 0.0005(9)

loop_
_atom_type_symbol
_atom_type_description
_atom_type_scat_dispersion_real
_atom_type_scat_dispersion_imag
_atom_type_scat_source
C C 0.0033 0.0016 'International Tables Vol C Tables 4.2.6.8 and 6.1.1.4'
H H 0.0000 0.0000 'International Tables Vol C Tables 4.2.6.8 and 6.1.1.4'
N N 0.0061 0.0033 'International Tables Vol C Tables 4.2.6.8 and 6.1.1.4'
O O 0.0106 0.0060 'International Tables Vol C Tables 4.2.6.8 and 6.1.1.4'
S S 0.1246 0.1234 'International Tables Vol C Tables 4.2.6.8 and 6.1.1.4'
Br Br -0.2901 2.4595 'International Tables Vol C Tables 4.2.6.8 and 6.1.1.4'

loop_
_geom_angle_atom_site_label_1
_geom_angle_atom_site_label_2
_geom_angle_atom_site_label_3
_geom_angle
_geom_angle_site_symmetry_1
_geom_angle_site_symmetry_3
_geom_angle_publ_flag
O3 S1 O4 119.69(9) . . ?
O3 S1 C5 109.47(9) . . ?
O4 S1 C5 108.73(9) . . ?
O3 S1 C6 106.58(9) . . ?
O4 S1 C6 107.85(9) . . ?
C5 S1 C6 103.26(9) . . ?
C18 O1 C17 116.55(16) . . ?
C16 N1 C15 116.34(17) . . ?
C2 C1 H6 109.5 . . ?
C2 C1 H7 109.5 . . ?
H6 C1 H7 109.5 . . ?
C2 C1 H1 109.5 . . ?
H6 C1 H1 109.5 . . ?
H7 C1 H1 109.5 . . ?
C3 C2 C19 118.7(2) . . ?
C3 C2 C1 121.0(2) . . ?
C19 C2 C1 120.3(2) . . ?
C4 C3 C2 121.0(2) . . ?
C4 C3 H8 119.5 . . ?
C2 C3 H8 119.5 . . ?
C3 C4 C5 118.9(2) . . ?
C3 C4 H9 120.5 . . ?
C5 C4 H9 120.5 . . ?
C20 C5 C4 121.38(19) . . ?
C20 C5 S1 119.29(16) . . ?
C4 C5 S1 119.25(16) . . ?
C7 C6 C17 111.65(16) . . ?
C7 C6 S1 110.61(13) . . ?
C17 C6 S1 110.32(14) . . ?
C7 C6 H10 108.0 . . ?
C17 C6 H10 108.0 . . ?
S1 C6 H10 108.0 . . ?
O2 C7 C8 124.10(19) . . ?
O2 C7 C6 121.11(18) . . ?
C8 C7 C6 114.79(17) . . ?
C18 C8 C9 119.05(19) . . ?
C18 C8 C7 120.70(19) . . ?
C9 C8 C7 120.22(19) . . ?
C10 C9 C8 120.1(2) . . ?
C10 C9 H11 120.0 . . ?
C8 C9 H11 120.0 . . ?
C9 C10 C11 119.9(2) . . ?
C9 C10 H13 120.1 . . ?
C11 C10 H13 120.1 . . ?
C21 C11 C10 121.1(2) . . ?
C21 C11 H2 119.4 . . ?
C10 C11 H2 119.4 . . ?
C13 C12 C16 116.64(19) . . ?
C13 C12 H3 121.7 . . ?
C16 C12 H3 121.7 . . ?
C12 C13 C14 119.8(2) . . ?
C12 C13 H16 120.1 . . ?
C14 C13 H16 120.1 . . ?
C15 C14 C13 118.1(2) . . ?
C15 C14 H15 120.9 . . ?
C13 C14 H15 120.9 . . ?
N1 C15 C14 123.23(19) . . ?
N1 C15 C17 114.62(17) . . ?
C14 C15 C17 122.06(18) . . ?
N1 C16 C12 125.80(19) . . ?
N1 C16 Br1 115.96(15) . . ?
C12 C16 Br1 118.22(16) . . ?
O1 C17 C15 111.09(16) . . ?
O1 C17 C6 112.28(16) . . ?
C15 C17 C6 111.02(16) . . ?
O1 C17 H14 107.4 . . ?
C15 C17 H14 107.4 . . ?
C6 C17 H14 107.4 . . ?
O1 C18 C21 115.91(19) . . ?
O1 C18 C8 123.18(18) . . ?
C21 C18 C8 120.9(2) . . ?
C20 C19 C2 121.5(2) . . ?
C20 C19 H5 119.3 . . ?
C2 C19 H5 119.3 . . ?
C19 C20 C5 118.4(2) . . ?
C19 C20 H4 120.8 . . ?
C5 C20 H4 120.8 . . ?
C11 C21 C18 118.9(2) . . ?
C11 C21 H12 120.5 . . ?
C18 C21 H12 120.5 . . ?

loop_
_geom_bond_atom_site_label_1
_geom_bond_atom_site_label_2
_geom_bond_distance
_geom_bond_site_symmetry_2
_geom_bond_publ_flag
Br1 C16 1.905(2) . ?
S1 O3 1.4354(15) . ?
S1 O4 1.4402(15) . ?
S1 C5 1.755(2) . ?
S1 C6 1.812(2) . ?
O1 C18 1.372(2) . ?
O1 C17 1.431(2) . ?
O2 C7 1.215(2) . ?
N1 C16 1.316(3) . ?
N1 C15 1.345(3) . ?
C1 C2 1.506(3) . ?
C1 H6 0.9800 . ?
C1 H7 0.9800 . ?
C1 H1 0.9800 . ?
C2 C3 1.391(3) . ?
C2 C19 1.392(3) . ?
C3 C4 1.381(3) . ?
C3 H8 0.9500 . ?
C4 C5 1.392(3) . ?
C4 H9 0.9500 . ?
C5 C20 1.388(3) . ?
C6 C7 1.520(3) . ?
C6 C17 1.529(3) . ?
C6 H10 1.0000 . ?
C7 C8 1.469(3) . ?
C8 C18 1.391(3) . ?
C8 C9 1.406(3) . ?
C9 C10 1.375(3) . ?
C9 H11 0.9500 . ?
C10 C11 1.390(4) . ?
C10 H13 0.9500 . ?
C11 C21 1.380(3) . ?
C11 H2 0.9500 . ?
C12 C13 1.376(3) . ?
C12 C16 1.383(3) . ?
C12 H3 0.9500 . ?
C13 C14 1.388(3) . ?
C13 H16 0.9500 . ?
C14 C15 1.381(3) . ?
C14 H15 0.9500 . ?
C15 C17 1.520(3) . ?
C17 H14 1.0000 . ?
C18 C21 1.390(3) . ?
C19 C20 1.382(3) . ?
C19 H5 0.9500 . ?
C20 H4 0.9500 . ?
C21 H12 0.9500 . ?
